data_1550912
loop_
_publ_author_name
'Huang, Chaofan'
'Qian, Hui'
'Zhang, Wanli'
'Ma, Shengming'

_publ_section_title
;
 Hydroxy Group-Enabled Highly Regio- and Stereo-selective
 Hydrocarboxylation of Alkynes
;
_journal_name_full 'Chemical Science'
_journal_paper_doi 10.1039/C8SC05743E
_journal_year 2019
_chemical_formula_moiety 'C18 H18 O3'
_chemical_formula_sum 'C18 H18 O3'
_chemical_formula_weight 282.32
_space_group_crystal_system orthorhombic
_space_group_IT_number 19
_space_group_name_Hall 'P 2ac 2ab'
_space_group_name_H-M_alt 'P 21 21 21'
_symmetry_space_group_name_Hall 'P 2ac 2ab'
_symmetry_space_group_name_H-M 'P 21 21 21'
_atom_sites_solution_hydrogens geom
_atom_sites_solution_primary dual
_audit_creation_date 2018-01-10
_audit_creation_method
;
Olex2 1.2
(compiled 2017.08.10 svn.r3458 for OlexSys, GUI svn.r5381)
;
_audit_update_record
;
2018-05-24 deposited with the CCDC.    2019-04-17 downloaded from the CCDC.
;
_cell_angle_alpha 90
_cell_angle_beta 90
_cell_angle_gamma 90
_cell_formula_units_Z 4
_cell_length_a 7.95790(10)
_cell_length_b 12.9023(2)
_cell_length_c 14.8437(2)
_cell_measurement_reflns_used 9800
_cell_measurement_temperature 293(2)
_cell_measurement_theta_max 73.9310
_cell_measurement_theta_min 4.5270
_cell_volume 1524.08(4)
_computing_cell_refinement 'CrysAlisPro 1.171.39.32a (Rigaku OD, 2017)'
_computing_data_collection 'CrysAlisPro 1.171.39.32a (Rigaku OD, 2017)'
_computing_data_reduction 'CrysAlisPro 1.171.39.32a (Rigaku OD, 2017)'
_computing_molecular_graphics 'Olex2 (Dolomanov et al., 2009)'
_computing_publication_material 'Olex2 (Dolomanov et al., 2009)'
_computing_structure_refinement 'ShelXL (Sheldrick, 2015)'
_computing_structure_solution 'ShelXT (Sheldrick, 2015)'
_diffrn_ambient_temperature 293(2)
_diffrn_detector 'CCD plate'
_diffrn_measured_fraction_theta_full 0.997
_diffrn_measured_fraction_theta_max 0.997
_diffrn_measurement_details
;
List of Runs (angles in degrees, time in seconds):

  # Type    Start    End  Width  t~exp~   \w     \q     \k     \f   Frames
#--------------------------------------------------------------------------
  1  \w    -84.00 -43.00   1.00    1.00    --    0.00 -19.00  60.00   41
  2  \w    -51.00  -6.00   1.00    1.00    --    0.00 -82.00-180.00   45
  3  \w    -89.00 -20.00   1.00    1.00    --    0.00 -38.00-120.00   69
  4  \w     -4.00  22.00   1.00    1.00    --    0.00 -82.00-180.00   26
  5  \w    -22.00  20.00   1.00    1.00    --    0.00 -19.00  60.00   42
  6  \w     15.00  88.00   1.00    1.00    --    0.00  19.00   0.00   73
  7  \w      7.00 116.00   1.00    1.00    --   95.80 -82.00 -30.00  109
  8  \w     47.00 120.00   1.00    1.00    --   95.80 -61.00  90.00   73
  9  \w     75.00 112.00   1.00    1.00    --   95.80  45.00-180.00   37
 10  \w     84.00 112.00   1.00    1.00    --   95.80 -82.00  60.00   28
 11  \w     68.00 126.00   1.00    1.00    --   95.80  15.00 -30.00   58
 12  \w    160.00 185.00   1.00    1.00    --   95.80  15.00 -30.00   25
 13  \w     28.00  84.00   1.00    1.00    --   95.80 -82.00  90.00   56
 14  \w    100.00 127.00   1.00    1.00    --   95.80 -82.00  90.00   27
 15  \w     52.00 113.00   1.00    1.00    --   95.80 -45.00   0.00   61
 16  \w     19.00  44.00   1.00    1.00    --   95.80 -61.00  90.00   25
 17  \w      7.00 101.00   1.00    1.00    --   95.80 -61.00 -30.00   94
 18  \w      7.00 127.00   1.00    1.00    --   95.80 -82.00-180.00  120
 19  \w     62.00 106.00   1.00    1.00    --   95.80 -82.00-120.00   44
 20  \w    100.00 184.00   1.00    1.00    --   95.80  30.00-150.00   84
 21  \w     68.00 185.00   1.00    1.00    --   95.80  15.00 -90.00  117
 22  \w     55.00  83.00   1.00    1.00    --   95.80 -61.00-180.00   28
 23  \w     28.00 101.00   1.00    1.00    --   95.80 -82.00 -90.00   73
 24  \w    123.00 177.00   1.00    1.00    --   95.80  45.00-180.00   54
;
_diffrn_measurement_device 'four-circle diffractometer'
_diffrn_measurement_device_type 'XtaLAB AFC12 (RINC): Kappa dual home/near'
_diffrn_measurement_method '\w scans'
_diffrn_orient_matrix_type 'CrysAlisPro convention (1999,Acta A55,543-557)'
_diffrn_orient_matrix_UB_11 -0.0343244000
_diffrn_orient_matrix_UB_12 0.1163248000
_diffrn_orient_matrix_UB_13 -0.0143711000
_diffrn_orient_matrix_UB_21 0.1872937000
_diffrn_orient_matrix_UB_22 0.0175561000
_diffrn_orient_matrix_UB_23 -0.0213308000
_diffrn_orient_matrix_UB_31 -0.0348627000
_diffrn_orient_matrix_UB_32 -0.0203794000
_diffrn_orient_matrix_UB_33 -0.1005616000
_diffrn_radiation_monochromator graphite
_diffrn_radiation_probe x-ray
_diffrn_radiation_type CuK\a
_diffrn_radiation_wavelength 1.54184
_diffrn_reflns_av_R_equivalents 0.0285
_diffrn_reflns_av_unetI/netI 0.0179
_diffrn_reflns_Laue_measured_fraction_full 0.997
_diffrn_reflns_Laue_measured_fraction_max 0.997
_diffrn_reflns_limit_h_max 9
_diffrn_reflns_limit_h_min -9
_diffrn_reflns_limit_k_max 15
_diffrn_reflns_limit_k_min -15
_diffrn_reflns_limit_l_max 13
_diffrn_reflns_limit_l_min -17
_diffrn_reflns_number 15571
_diffrn_reflns_point_group_measured_fraction_full 0.997
_diffrn_reflns_point_group_measured_fraction_max 0.997
_diffrn_reflns_theta_full 67.075
_diffrn_reflns_theta_max 67.075
_diffrn_reflns_theta_min 4.541
_diffrn_source 'fine-focus sealed X-ray tube'
_diffrn_source_type 'Enhance (Cu) X-ray Source'
_exptl_absorpt_coefficient_mu 0.667
_exptl_absorpt_correction_T_max 1.00000
_exptl_absorpt_correction_T_min 0.70986
_exptl_absorpt_correction_type multi-scan
_exptl_absorpt_process_details
;
CrysAlisPro 1.171.39.32a (Rigaku Oxford Diffraction, 2017)
Empirical absorption correction using spherical harmonics,
 implemented in SCALE3 ABSPACK scaling algorithm.
;
_exptl_crystal_colour 'clear light colourless'
_exptl_crystal_colour_lustre clear
_exptl_crystal_colour_modifier light
_exptl_crystal_colour_primary colourless
_exptl_crystal_density_diffrn 1.230
_exptl_crystal_description block
_exptl_crystal_F_000 600
_exptl_crystal_size_max 0.37
_exptl_crystal_size_mid 0.34
_exptl_crystal_size_min 0.33
_refine_diff_density_max 0.157
_refine_diff_density_min -0.083
_refine_diff_density_rms 0.021
_refine_ls_abs_structure_details
;
 Flack x determined using 1068 quotients [(I+)-(I-)]/[(I+)+(I-)]
 (Parsons, Flack and Wagner, Acta Cryst. B69 (2013) 249-259).
;
_refine_ls_abs_structure_Flack 0.49(7)
_refine_ls_extinction_coef 0.0040(4)
_refine_ls_extinction_expression Fc^*^=kFc[1+0.001xFc^2^\l^3^/sin(2\q)]^-1/4^
_refine_ls_extinction_method 'SHELXL-2016/6 (Sheldrick 2016)'
_refine_ls_goodness_of_fit_ref 1.041
_refine_ls_hydrogen_treatment constr
_refine_ls_matrix_type full
_refine_ls_number_parameters 194
_refine_ls_number_reflns 2710
_refine_ls_number_restraints 0
_refine_ls_restrained_S_all 1.041
_refine_ls_R_factor_all 0.0288
_refine_ls_R_factor_gt 0.0278
_refine_ls_shift/su_max 0.000
_refine_ls_shift/su_mean 0.000
_refine_ls_structure_factor_coef Fsqd
_refine_ls_weighting_details 'w=1/[\s^2^(Fo^2^)+(0.0300P)^2^+0.1860P] where P=(Fo^2^+2Fc^2^)/3'
_refine_ls_weighting_scheme calc
_refine_ls_wR_factor_gt 0.0691
_refine_ls_wR_factor_ref 0.0696
_reflns_Friedel_coverage 0.721
_reflns_Friedel_fraction_full 0.997
_reflns_Friedel_fraction_max 0.997
_reflns_number_gt 2617
_reflns_number_total 2710
_reflns_threshold_expression 'I > 2\s(I)'
_cod_data_source_file c8sc05743e2.cif
_cod_data_source_block exp_206
_cod_database_code 1550912
_shelx_shelxl_version_number 2016/6
_shelx_space_group_comment
;
The symmetry employed for this shelxl refinement is uniquely defined
by the following loop, which should always be used as a source of
symmetry information in preference to the above space-group names.
They are only intended as comments.
;
_reflns_odcompleteness_completeness 99.88
_reflns_odcompleteness_iscentric 1
_reflns_odcompleteness_theta 66.97
_olex2_refinement_description
;
1. Fixed Uiso
 At 1.2 times of:
  All C(H) groups
 At 1.5 times of:
  All C(H,H,H) groups, All O(H) groups
2.a Aromatic/amide H refined with riding coordinates:
 C1(H1A), C2(H2), C3(H3), C4(H4), C5(H5), C8(H8), C11(H11), C12(H12), C13(H13),
  C14(H14), C15(H15)
2.b Idealised Me refined as rotating group:
 C17(H17A,H17B,H17C), C18(H18A,H18B,H18C)
2.c Idealised tetrahedral OH refined as rotating group:
 O1(H1)
;
_olex2_submission_special_instructions 'No special instructions were received'
_oxdiff_exptl_absorpt_empirical_details
;
Empirical correction (ABSPACK) includes:
- Absorption correction using spherical harmonics
- Frame scaling
;
_oxdiff_exptl_absorpt_empirical_full_max 2.053
_oxdiff_exptl_absorpt_empirical_full_min 0.570

loop_
_space_group_symop_operation_xyz
'x, y, z'
'-x+1/2, -y, z+1/2'
'-x, y+1/2, -z+1/2'
'x+1/2, -y+1/2, -z'

loop_
_atom_site_label
_atom_site_type_symbol
_atom_site_fract_x
_atom_site_fract_y
_atom_site_fract_z
_atom_site_U_iso_or_equiv
_atom_site_adp_type
_atom_site_occupancy
_atom_site_site_symmetry_order
_atom_site_calc_flag
_atom_site_refinement_flags_posn
O1 O 1.11841(17) 0.54839(15) 0.49972(11) 0.0717(5) Uani 1 1 d .
H1 H 1.213770 0.550603 0.520565 0.108 Uiso 1 1 calc GR
O2 O 0.48618(16) 0.58375(13) 0.51646(9) 0.0599(4) Uani 1 1 d .
O3 O 0.53904(15) 0.63173(12) 0.37523(9) 0.0564(4) Uani 1 1 d .
C1 C 0.9173(3) 0.34898(16) 0.64669(12) 0.0499(5) Uani 1 1 d .
H1A H 0.852764 0.389088 0.685587 0.060 Uiso 1 1 calc R
C2 C 0.9193(3) 0.24307(17) 0.65707(15) 0.0632(6) Uani 1 1 d .
H2 H 0.855798 0.212356 0.702376 0.076 Uiso 1 1 calc R
C3 C 1.0144(4) 0.18272(19) 0.60102(18) 0.0767(7) Uani 1 1 d .
H3 H 1.016448 0.111142 0.608334 0.092 Uiso 1 1 calc R
C4 C 1.1063(4) 0.2284(2) 0.53423(19) 0.0861(8) Uani 1 1 d .
H4 H 1.171874 0.187767 0.496297 0.103 Uiso 1 1 calc R
C5 C 1.1024(3) 0.3351(2) 0.52259(15) 0.0691(6) Uani 1 1 d .
H5 H 1.163137 0.365137 0.475867 0.083 Uiso 1 1 calc R
C6 C 1.0095(2) 0.39713(14) 0.57946(11) 0.0428(4) Uani 1 1 d .
C7 C 1.0044(2) 0.51510(15) 0.56761(12) 0.0477(4) Uani 1 1 d .
C8 C 0.8281(2) 0.54383(14) 0.53878(12) 0.0423(4) Uani 1 1 d .
H8 H 0.747411 0.538381 0.583843 0.051 Uiso 1 1 calc R
C9 C 0.7697(2) 0.57561(13) 0.45947(11) 0.0377(4) Uani 1 1 d .
C10 C 0.8658(2) 0.58660(14) 0.37335(11) 0.0392(4) Uani 1 1 d .
C11 C 0.9028(2) 0.49956(16) 0.32250(13) 0.0511(5) Uani 1 1 d .
H11 H 0.872778 0.434423 0.343965 0.061 Uiso 1 1 calc R
C12 C 0.9836(3) 0.5079(2) 0.24028(14) 0.0626(6) Uani 1 1 d .
H12 H 1.007515 0.448571 0.207104 0.075 Uiso 1 1 calc R
C13 C 1.0282(3) 0.6027(2) 0.20777(14) 0.0667(6) Uani 1 1 d .
H13 H 1.081698 0.608383 0.152290 0.080 Uiso 1 1 calc R
C14 C 0.9934(3) 0.68991(19) 0.25775(15) 0.0635(6) Uani 1 1 d .
H14 H 1.024458 0.754683 0.235901 0.076 Uiso 1 1 calc R
C15 C 0.9129(2) 0.68251(16) 0.33991(13) 0.0503(4) Uani 1 1 d .
H15 H 0.890243 0.742157 0.372920 0.060 Uiso 1 1 calc R
C16 C 0.5841(2) 0.59711(14) 0.45582(11) 0.0398(4) Uani 1 1 d .
C17 C 0.3620(2) 0.6540(2) 0.36216(16) 0.0697(7) Uani 1 1 d .
H17A H 0.346071 0.686309 0.304534 0.105 Uiso 1 1 calc GR
H17B H 0.323735 0.699803 0.408808 0.105 Uiso 1 1 calc GR
H17C H 0.299035 0.590576 0.364482 0.105 Uiso 1 1 calc GR
C18 C 1.0440(3) 0.56980(17) 0.65656(15) 0.0664(6) Uani 1 1 d .
H18A H 1.151723 0.547368 0.678191 0.100 Uiso 1 1 calc GR
H18B H 0.959264 0.552971 0.700193 0.100 Uiso 1 1 calc GR
H18C H 1.045886 0.643400 0.647098 0.100 Uiso 1 1 calc GR

loop_
_atom_site_aniso_label
_atom_site_aniso_U_11
_atom_site_aniso_U_22
_atom_site_aniso_U_33
_atom_site_aniso_U_23
_atom_site_aniso_U_13
_atom_site_aniso_U_12
O1 0.0336(7) 0.1126(13) 0.0688(9) 0.0361(9) -0.0032(6) -0.0104(8)
O2 0.0381(7) 0.0959(10) 0.0458(7) 0.0139(7) 0.0056(6) 0.0087(7)
O3 0.0307(6) 0.0914(10) 0.0472(7) 0.0220(7) -0.0027(5) 0.0015(6)
C1 0.0509(11) 0.0598(11) 0.0390(9) 0.0016(8) 0.0034(8) 0.0136(9)
C2 0.0662(14) 0.0611(12) 0.0623(13) 0.0117(10) -0.0024(11) 0.0091(11)
C3 0.0838(18) 0.0602(13) 0.0860(17) -0.0068(12) -0.0107(15) 0.0226(13)
C4 0.0872(18) 0.0861(18) 0.0848(19) -0.0225(15) 0.0105(15) 0.0364(15)
C5 0.0581(13) 0.0920(18) 0.0571(13) -0.0050(12) 0.0155(11) 0.0165(12)
C6 0.0326(8) 0.0613(10) 0.0344(8) -0.0005(8) -0.0061(7) 0.0072(8)
C7 0.0361(9) 0.0640(11) 0.0432(9) 0.0096(8) -0.0063(8) -0.0020(9)
C8 0.0358(9) 0.0508(10) 0.0402(9) 0.0044(8) -0.0007(7) 0.0004(7)
C9 0.0336(8) 0.0404(9) 0.0390(8) -0.0003(7) -0.0020(7) -0.0003(7)
C10 0.0298(7) 0.0505(9) 0.0373(8) 0.0029(7) -0.0039(6) 0.0007(7)
C11 0.0469(11) 0.0558(11) 0.0507(11) -0.0049(9) 0.0007(8) 0.0022(9)
C12 0.0536(12) 0.0870(16) 0.0472(10) -0.0107(11) 0.0060(9) 0.0091(12)
C13 0.0466(11) 0.1093(19) 0.0441(10) 0.0094(12) 0.0073(9) 0.0086(12)
C14 0.0475(11) 0.0795(14) 0.0636(13) 0.0273(11) 0.0027(10) -0.0036(11)
C15 0.0440(10) 0.0543(10) 0.0526(11) 0.0070(8) 0.0013(9) 0.0003(9)
C16 0.0356(8) 0.0460(9) 0.0378(8) 0.0034(7) -0.0014(7) 0.0006(7)
C17 0.0308(10) 0.1109(19) 0.0675(14) 0.0353(13) -0.0059(9) 0.0048(11)
C18 0.0677(14) 0.0634(13) 0.0682(13) -0.0054(11) -0.0269(11) 0.0007(11)

loop_
_atom_type_symbol
_atom_type_description
_atom_type_scat_dispersion_real
_atom_type_scat_dispersion_imag
_atom_type_scat_source
C C 0.0181 0.0091 'International Tables Vol C Tables 4.2.6.8 and 6.1.1.4'
H H 0.0000 0.0000 'International Tables Vol C Tables 4.2.6.8 and 6.1.1.4'
O O 0.0492 0.0322 'International Tables Vol C Tables 4.2.6.8 and 6.1.1.4'

loop_
_geom_angle_atom_site_label_1
_geom_angle_atom_site_label_2
_geom_angle_atom_site_label_3
_geom_angle
C7 O1 H1 109.5
C16 O3 C17 116.73(15)
C2 C1 H1A 119.3
C2 C1 C6 121.33(19)
C6 C1 H1A 119.3
C1 C2 H2 119.9
C3 C2 C1 120.3(2)
C3 C2 H2 119.9
C2 C3 H3 120.3
C4 C3 C2 119.5(2)
C4 C3 H3 120.3
C3 C4 H4 119.8
C3 C4 C5 120.4(2)
C5 C4 H4 119.8
C4 C5 H5 119.6
C6 C5 C4 120.8(2)
C6 C5 H5 119.6
C1 C6 C7 120.94(16)
C5 C6 C1 117.70(19)
C5 C6 C7 121.34(18)
O1 C7 C6 111.39(16)
O1 C7 C8 108.48(14)
O1 C7 C18 109.93(17)
C8 C7 C6 107.45(15)
C8 C7 C18 108.78(17)
C18 C7 C6 110.72(15)
C7 C8 H8 114.7
C9 C8 C7 130.51(16)
C9 C8 H8 114.7
C8 C9 C10 127.35(15)
C8 C9 C16 115.58(15)
C10 C9 C16 116.98(13)
C11 C10 C9 119.82(16)
C11 C10 C15 118.16(16)
C15 C10 C9 121.94(17)
C10 C11 H11 119.5
C12 C11 C10 121.1(2)
C12 C11 H11 119.5
C11 C12 H12 119.9
C13 C12 C11 120.2(2)
C13 C12 H12 119.9
C12 C13 H13 120.3
C12 C13 C14 119.40(19)
C14 C13 H13 120.3
C13 C14 H14 119.6
C13 C14 C15 120.9(2)
C15 C14 H14 119.6
C10 C15 H15 119.9
C14 C15 C10 120.2(2)
C14 C15 H15 119.9
O2 C16 O3 123.24(15)
O2 C16 C9 125.64(15)
O3 C16 C9 111.11(13)
O3 C17 H17A 109.5
O3 C17 H17B 109.5
O3 C17 H17C 109.5
H17A C17 H17B 109.5
H17A C17 H17C 109.5
H17B C17 H17C 109.5
C7 C18 H18A 109.5
C7 C18 H18B 109.5
C7 C18 H18C 109.5
H18A C18 H18B 109.5
H18A C18 H18C 109.5
H18B C18 H18C 109.5

loop_
_geom_bond_atom_site_label_1
_geom_bond_atom_site_label_2
_geom_bond_distance
O1 H1 0.8200
O1 C7 1.422(2)
O2 C16 1.203(2)
O3 C16 1.326(2)
O3 C17 1.451(2)
C1 H1A 0.9300
C1 C2 1.375(3)
C1 C6 1.386(3)
C2 H2 0.9300
C2 C3 1.368(3)
C3 H3 0.9300
C3 C4 1.366(4)
C4 H4 0.9300
C4 C5 1.388(4)
C5 H5 0.9300
C5 C6 1.378(3)
C6 C7 1.533(3)
C7 C8 1.513(2)
C7 C18 1.530(3)
C8 H8 0.9300
C8 C9 1.330(2)
C9 C10 1.496(2)
C9 C16 1.504(2)
C10 C11 1.385(3)
C10 C15 1.385(3)
C11 H11 0.9300
C11 C12 1.384(3)
C12 H12 0.9300
C12 C13 1.361(3)
C13 H13 0.9300
C13 C14 1.376(3)
C14 H14 0.9300
C14 C15 1.381(3)
C15 H15 0.9300
C17 H17A 0.9600
C17 H17B 0.9600
C17 H17C 0.9600
C18 H18A 0.9600
C18 H18B 0.9600
C18 H18C 0.9600
